data_4129955
loop_
_publ_author_name
'Hern\'andez S\'anchez, Ra\'ul'
'Bartholomew, Amymarie K.'
'Powers, Tamara M.'
'M\'enard, Gabriel'
'Betley, Theodore A.'

_publ_section_title
;
 Maximizing Electron Exchange in a [Fe3] Cluster.
;
_journal_issue 7
_journal_name_full 'Journal of the American Chemical Society'
_journal_page_first 2235
_journal_page_last 2243
_journal_paper_doi 10.1021/jacs.5b12181
_journal_volume 138
_journal_year 2016
_chemical_formula_sum 'C66 H116 Fe3 K N6 O9 Si3'
_chemical_formula_weight 1428.57
_space_group_IT_number 61
_space_group_name_Hall '-P 2ac 2ab'
_space_group_name_H-M_alt 'P b c a'
_symmetry_cell_setting orthorhombic
_symmetry_space_group_name_H-M 'P b c a'
_atom_sites_solution_hydrogens geom
_atom_sites_solution_primary direct
_atom_sites_solution_secondary difmap
_audit_creation_method SHELXL-97
_cell_angle_alpha 90.00
_cell_angle_beta 90.00
_cell_angle_gamma 90.00
_cell_formula_units_Z 8
_cell_length_a 25.347(4)
_cell_length_b 19.541(3)
_cell_length_c 30.420(4)
_cell_measurement_reflns_used 9210
_cell_measurement_temperature 100(1)
_cell_measurement_theta_max 24.98
_cell_measurement_theta_min 2.33
_cell_volume 15067(4)
_computing_cell_refinement 'SAINT 7.46A (Bruker-AXS, 2009)'
_computing_data_collection 'APEX2 v2009.3.0 (Bruker-AXS, 2009)'
_computing_data_reduction 'SAINT 7.46A (Bruker-AXS, 2009)'
_computing_molecular_graphics 'Bruker SHELXTL (Sheldrick, 2008)'
_computing_publication_material 'Bruker SHELXTL (Sheldrick, 2008)'
_computing_structure_refinement 'SHELXL-97 (Sheldrick, 2008)'
_computing_structure_solution 'SHELXS-97 (Sheldrick, 2008)'
_diffrn_ambient_temperature 100(1)
_diffrn_measured_fraction_theta_full 0.991
_diffrn_measured_fraction_theta_max 0.991
_diffrn_measurement_device_type
;
Bruker D8 goniometer with CCD area detector
;
_diffrn_measurement_method 'phi and omega scans'
_diffrn_radiation_monochromator graphite
_diffrn_radiation_source 'fine-focus sealed tube'
_diffrn_radiation_type MoK\a
_diffrn_radiation_wavelength 0.71073
_diffrn_reflns_av_R_equivalents 0.1255
_diffrn_reflns_av_sigmaI/netI 0.0537
_diffrn_reflns_limit_h_max 30
_diffrn_reflns_limit_h_min -30
_diffrn_reflns_limit_k_max 23
_diffrn_reflns_limit_k_min -23
_diffrn_reflns_limit_l_max 36
_diffrn_reflns_limit_l_min -36
_diffrn_reflns_number 195117
_diffrn_reflns_theta_full 25.15
_diffrn_reflns_theta_max 25.15
_diffrn_reflns_theta_min 1.34
_exptl_absorpt_coefficient_mu 0.727
_exptl_absorpt_correction_T_max 0.9646
_exptl_absorpt_correction_T_min 0.9309
_exptl_absorpt_correction_type multi-scan
_exptl_absorpt_process_details 'SADABS (Sheldrick, 2008)'
_exptl_crystal_colour Black
_exptl_crystal_density_diffrn 1.260
_exptl_crystal_density_method 'not measured'
_exptl_crystal_description Block
_exptl_crystal_F_000 6120
_exptl_crystal_size_max 0.10
_exptl_crystal_size_mid 0.05
_exptl_crystal_size_min 0.05
_refine_diff_density_max 2.155
_refine_diff_density_min -0.803
_refine_diff_density_rms 0.087
_refine_ls_extinction_method none
_refine_ls_goodness_of_fit_ref 1.035
_refine_ls_hydrogen_treatment constr
_refine_ls_matrix_type full
_refine_ls_number_parameters 809
_refine_ls_number_reflns 13394
_refine_ls_number_restraints 119
_refine_ls_restrained_S_all 1.034
_refine_ls_R_factor_all 0.0960
_refine_ls_R_factor_gt 0.0563
_refine_ls_shift/su_max 0.001
_refine_ls_shift/su_mean 0.000
_refine_ls_structure_factor_coef Fsqd
_refine_ls_weighting_details 'calc w=1/[\s^2^(Fo^2^)+(0.0691P)^2^+39.2086P] where P=(Fo^2^+2Fc^2^)/3'
_refine_ls_weighting_scheme calc
_refine_ls_wR_factor_gt 0.1366
_refine_ls_wR_factor_ref 0.1608
_reflns_number_gt 9162
_reflns_number_total 13394
_reflns_threshold_expression >2sigma(I)
_cod_data_source_file ja5b12181_si_002.cif
_cod_data_source_block tp_a
_cod_original_sg_symbol_H-M Pbca
_cod_database_code 4129955

loop_
_symmetry_equiv_pos_as_xyz
'x, y, z'
'-x+1/2, -y, z+1/2'
'-x, y+1/2, -z+1/2'
'x+1/2, -y+1/2, -z'
'-x, -y, -z'
'x-1/2, y, -z-1/2'
'x, -y-1/2, z-1/2'
'-x-1/2, y-1/2, z'

loop_
_atom_site_label
_atom_site_type_symbol
_atom_site_fract_x
_atom_site_fract_y
_atom_site_fract_z
_atom_site_U_iso_or_equiv
_atom_site_adp_type
_atom_site_occupancy
_atom_site_symmetry_multiplicity
_atom_site_calc_flag
_atom_site_refinement_flags
_atom_site_disorder_assembly
_atom_site_disorder_group
C1 C 0.72273(17) 0.3396(2) 0.32475(14) 0.0265(10) Uani 1 1 d . . .
H1 H 0.7138 0.3200 0.2953 0.032 Uiso 1 1 calc R . .
C2 C 0.77782(17) 0.3122(2) 0.33713(15) 0.0287(10) Uani 1 1 d . . .
H2A H 0.7787 0.2624 0.3312 0.034 Uiso 1 1 calc R . .
H2B H 0.8043 0.3341 0.3177 0.034 Uiso 1 1 calc R . .
C3 C 0.79421(18) 0.3243(2) 0.38527(15) 0.0293(10) Uani 1 1 d . . .
H3 H 0.8267 0.2966 0.3910 0.035 Uiso 1 1 calc R . .
C4 C 0.75033(18) 0.2968(2) 0.41520(15) 0.0301(10) Uani 1 1 d . . .
H4A H 0.7596 0.3077 0.4460 0.036 Uiso 1 1 calc R . .
H4B H 0.7495 0.2464 0.4124 0.036 Uiso 1 1 calc R . .
C5 C 0.69459(17) 0.3245(2) 0.40600(15) 0.0274(10) Uani 1 1 d . . .
H5 H 0.6691 0.2972 0.4240 0.033 Uiso 1 1 calc R . .
C6 C 0.68142(18) 0.3125(2) 0.35728(15) 0.0284(10) Uani 1 1 d . . .
H6A H 0.6771 0.2627 0.3524 0.034 Uiso 1 1 calc R . .
H6B H 0.6472 0.3346 0.3507 0.034 Uiso 1 1 calc R . .
C11 C 0.72038(16) 0.4416(2) 0.27649(14) 0.0238(9) Uani 1 1 d . . .
C11A C 0.83932(18) 0.6135(2) 0.35982(14) 0.0294(10) Uani 1 1 d . . .
H11A H 0.8486 0.5724 0.3766 0.044 Uiso 1 1 calc R . .
H11B H 0.8064 0.6328 0.3713 0.044 Uiso 1 1 calc R . .
H11C H 0.8676 0.6474 0.3627 0.044 Uiso 1 1 calc R . .
C11B C 0.73060(19) 0.6015(3) 0.47214(17) 0.0395(12) Uani 1 1 d . . .
H11D H 0.7041 0.5653 0.4752 0.059 Uiso 1 1 calc R . .
H11E H 0.7324 0.6160 0.4413 0.059 Uiso 1 1 calc R . .
H11F H 0.7208 0.6405 0.4906 0.059 Uiso 1 1 calc R . .
C11C C 0.65881(19) 0.6254(2) 0.34478(17) 0.0387(12) Uani 1 1 d . . .
H11G H 0.6679 0.5910 0.3226 0.058 Uiso 1 1 calc R . .
H11H H 0.6904 0.6374 0.3617 0.058 Uiso 1 1 calc R . .
H11I H 0.6451 0.6664 0.3301 0.058 Uiso 1 1 calc R . .
C12 C 0.68763(17) 0.4156(2) 0.24376(15) 0.0295(10) Uani 1 1 d . . .
H12 H 0.6652 0.3782 0.2505 0.035 Uiso 1 1 calc R . .
C12A C 0.80827(19) 0.6704(2) 0.27181(15) 0.0332(11) Uani 1 1 d . . .
H12A H 0.7721 0.6813 0.2808 0.050 Uiso 1 1 calc R . .
H12B H 0.8093 0.6632 0.2399 0.050 Uiso 1 1 calc R . .
H12C H 0.8317 0.7083 0.2797 0.050 Uiso 1 1 calc R . .
C12B C 0.8453(2) 0.6400(3) 0.48436(16) 0.0398(12) Uani 1 1 d . . .
H12D H 0.8510 0.6500 0.4531 0.060 Uiso 1 1 calc R . .
H12E H 0.8788 0.6268 0.4980 0.060 Uiso 1 1 calc R . .
H12F H 0.8313 0.6808 0.4990 0.060 Uiso 1 1 calc R . .
C12C C 0.5957(2) 0.6566(2) 0.42638(17) 0.0400(12) Uani 1 1 d . . .
H12G H 0.6237 0.6537 0.4485 0.060 Uiso 1 1 calc R . .
H12H H 0.5614 0.6486 0.4404 0.060 Uiso 1 1 calc R . .
H12I H 0.5960 0.7021 0.4129 0.060 Uiso 1 1 calc R . .
C13 C 0.68670(18) 0.4427(2) 0.20152(16) 0.0336(11) Uani 1 1 d . . .
H13 H 0.6640 0.4240 0.1797 0.040 Uiso 1 1 calc R . .
C13A C 0.89719(17) 0.5649(2) 0.27721(16) 0.0320(11) Uani 1 1 d . . .
C13B C 0.7902(2) 0.5437(3) 0.55007(16) 0.0400(12) Uani 1 1 d . . .
C13C C 0.54366(18) 0.5776(2) 0.35048(15) 0.0319(11) Uani 1 1 d . . .
C14 C 0.71932(18) 0.4973(2) 0.19172(15) 0.0326(11) Uani 1 1 d . . .
H14 H 0.7194 0.5160 0.1629 0.039 Uiso 1 1 calc R . .
C14A C 0.92186(19) 0.5091(3) 0.30620(19) 0.0448(13) Uani 1 1 d . . .
H14A H 0.8983 0.4694 0.3072 0.067 Uiso 1 1 calc R . .
H14B H 0.9270 0.5269 0.3360 0.067 Uiso 1 1 calc R . .
H14C H 0.9560 0.4954 0.2939 0.067 Uiso 1 1 calc R . .
C14B C 0.7443(2) 0.4922(3) 0.55473(17) 0.0472(14) Uani 1 1 d . . .
H14D H 0.7519 0.4513 0.5372 0.071 Uiso 1 1 calc R . .
H14E H 0.7116 0.5133 0.5442 0.071 Uiso 1 1 calc R . .
H14F H 0.7403 0.4794 0.5857 0.071 Uiso 1 1 calc R . .
C14C C 0.5539(2) 0.5277(3) 0.31227(16) 0.0422(12) Uani 1 1 d . . .
H14G H 0.5645 0.4831 0.3241 0.063 Uiso 1 1 calc R . .
H14H H 0.5821 0.5458 0.2936 0.063 Uiso 1 1 calc R . .
H14I H 0.5216 0.5224 0.2949 0.063 Uiso 1 1 calc R . .
C15 C 0.75206(17) 0.5252(2) 0.22390(14) 0.0263(10) Uani 1 1 d . . .
H15 H 0.7738 0.5631 0.2166 0.032 Uiso 1 1 calc R . .
C15A C 0.8904(2) 0.5364(3) 0.23096(18) 0.0486(14) Uani 1 1 d . . .
H15A H 0.8767 0.5723 0.2116 0.073 Uiso 1 1 calc R . .
H15B H 0.8654 0.4980 0.2317 0.073 Uiso 1 1 calc R . .
H15C H 0.9245 0.5204 0.2199 0.073 Uiso 1 1 calc R . .
C15B C 0.7763(2) 0.6079(3) 0.57741(17) 0.0492(14) Uani 1 1 d . . .
H15D H 0.7440 0.6287 0.5658 0.074 Uiso 1 1 calc R . .
H15E H 0.8053 0.6409 0.5757 0.074 Uiso 1 1 calc R . .
H15F H 0.7707 0.5947 0.6081 0.074 Uiso 1 1 calc R . .
C15C C 0.5246(2) 0.6468(3) 0.33180(18) 0.0469(13) Uani 1 1 d . . .
H15G H 0.5514 0.6653 0.3119 0.070 Uiso 1 1 calc R . .
H15H H 0.5186 0.6790 0.3560 0.070 Uiso 1 1 calc R . .
H15I H 0.4915 0.6400 0.3156 0.070 Uiso 1 1 calc R . .
C16 C 0.75398(16) 0.4989(2) 0.26692(14) 0.0231(9) Uani 1 1 d . . .
C16A C 0.93444(19) 0.6270(3) 0.27565(17) 0.0381(12) Uani 1 1 d . . .
H16A H 0.9385 0.6459 0.3053 0.057 Uiso 1 1 calc R . .
H16B H 0.9196 0.6619 0.2561 0.057 Uiso 1 1 calc R . .
H16C H 0.9690 0.6126 0.2645 0.057 Uiso 1 1 calc R . .
C16B C 0.8431(2) 0.5124(3) 0.56648(18) 0.0521(15) Uani 1 1 d . . .
H16D H 0.8715 0.5460 0.5630 0.078 Uiso 1 1 calc R . .
H16E H 0.8513 0.4714 0.5492 0.078 Uiso 1 1 calc R . .
H16F H 0.8398 0.5000 0.5976 0.078 Uiso 1 1 calc R . .
C16C C 0.50019(19) 0.5478(3) 0.37934(17) 0.0472(14) Uani 1 1 d . . .
H16G H 0.4934 0.5786 0.4041 0.071 Uiso 1 1 calc R . .
H16H H 0.5113 0.5030 0.3905 0.071 Uiso 1 1 calc R . .
H16I H 0.4679 0.5425 0.3620 0.071 Uiso 1 1 calc R . .
C31 C 0.85705(17) 0.4130(2) 0.41333(14) 0.0287(10) Uani 1 1 d . . .
C32 C 0.90368(19) 0.3816(3) 0.40032(17) 0.0400(12) Uani 1 1 d . . .
H32 H 0.9027 0.3459 0.3791 0.048 Uiso 1 1 calc R . .
C33 C 0.9514(2) 0.4017(3) 0.4178(2) 0.0523(15) Uani 1 1 d . . .
H33 H 0.9830 0.3800 0.4086 0.063 Uiso 1 1 calc R . .
C34 C 0.9535(2) 0.4531(3) 0.44868(19) 0.0498(14) Uani 1 1 d . . .
H34 H 0.9865 0.4664 0.4607 0.060 Uiso 1 1 calc R . .
C35 C 0.90814(19) 0.4852(3) 0.46219(16) 0.0387(12) Uani 1 1 d . . .
H35 H 0.9104 0.5206 0.4835 0.046 Uiso 1 1 calc R . .
C36 C 0.85824(17) 0.4668(2) 0.44526(14) 0.0284(10) Uani 1 1 d . . .
C51 C 0.64777(16) 0.4151(2) 0.44871(14) 0.0237(9) Uani 1 1 d . . .
C52 C 0.63775(17) 0.3784(2) 0.48678(14) 0.0271(10) Uani 1 1 d . . .
H52 H 0.6579 0.3386 0.4930 0.032 Uiso 1 1 calc R . .
C53 C 0.59882(18) 0.3987(2) 0.51598(15) 0.0329(11) Uani 1 1 d . . .
H53 H 0.5919 0.3726 0.5417 0.039 Uiso 1 1 calc R . .
C54 C 0.57026(17) 0.4572(2) 0.50730(14) 0.0284(10) Uani 1 1 d . . .
H54 H 0.5433 0.4711 0.5270 0.034 Uiso 1 1 calc R . .
C55 C 0.58048(17) 0.4959(2) 0.46995(14) 0.0259(10) Uani 1 1 d . . .
H55 H 0.5606 0.5363 0.4649 0.031 Uiso 1 1 calc R . .
C56 C 0.61929(16) 0.4769(2) 0.43963(14) 0.0226(9) Uani 1 1 d . . .
N1 N 0.72241(13) 0.41534(17) 0.31993(11) 0.0229(8) Uani 1 1 d . . .
N3 N 0.80682(14) 0.39679(17) 0.39543(11) 0.0254(8) Uani 1 1 d . . .
N5 N 0.68793(14) 0.39741(17) 0.41809(12) 0.0251(8) Uani 1 1 d . . .
N11 N 0.78640(13) 0.52387(17) 0.29990(11) 0.0222(8) Uani 1 1 d . . .
N33 N 0.81087(14) 0.49739(19) 0.45761(12) 0.0287(8) Uani 1 1 d . . .
N55 N 0.63174(13) 0.51332(17) 0.40148(11) 0.0234(8) Uani 1 1 d . . .
Si1 Si 0.83055(5) 0.59060(6) 0.30046(4) 0.0228(3) Uani 1 1 d . . .
Si3 Si 0.79668(5) 0.56803(7) 0.48988(4) 0.0342(3) Uani 1 1 d . . .
Si5 Si 0.60710(5) 0.58987(6) 0.38283(4) 0.0258(3) Uani 1 1 d . . .
Fe1 Fe 0.78183(2) 0.46712(3) 0.352323(19) 0.02193(15) Uani 1 1 d . . .
Fe2 Fe 0.75185(2) 0.45497(3) 0.42767(2) 0.02441(16) Uani 1 1 d . . .
Fe3 Fe 0.68697(2) 0.46781(3) 0.36813(2) 0.02288(15) Uani 1 1 d . . .
C10S C 0.5676(4) 0.2239(6) 0.5888(4) 0.148(2) Uani 1 1 d DU . .
H10A H 0.5424 0.2296 0.6134 0.177 Uiso 1 1 calc R . .
H10B H 0.5827 0.1773 0.5906 0.177 Uiso 1 1 calc R . .
C11S C 0.5372(4) 0.2331(6) 0.5428(4) 0.148(2) Uani 1 1 d DU . .
H11J H 0.5630 0.2352 0.5188 0.222 Uiso 1 1 calc R . .
H11K H 0.5166 0.2755 0.5434 0.222 Uiso 1 1 calc R . .
H11L H 0.5135 0.1941 0.5381 0.222 Uiso 1 1 calc R . .
C12S C 0.6310(5) 0.2669(6) 0.6361(4) 0.148(2) Uani 1 1 d DU . .
H12J H 0.6478 0.2218 0.6409 0.177 Uiso 1 1 calc R . .
H12K H 0.6048 0.2761 0.6595 0.177 Uiso 1 1 calc R . .
C13S C 0.6723(4) 0.3256(6) 0.6316(4) 0.148(2) Uani 1 1 d DU . .
H13A H 0.6943 0.3175 0.6057 0.222 Uiso 1 1 calc R . .
H13B H 0.6945 0.3269 0.6580 0.222 Uiso 1 1 calc R . .
H13C H 0.6539 0.3695 0.6284 0.222 Uiso 1 1 calc R . .
O10S O 0.6088(3) 0.2733(3) 0.5926(3) 0.124(2) Uani 1 1 d DU . .
C1R C 0.32572(19) 0.1696(2) 0.28416(16) 0.0361(11) Uani 1 1 d . . .
H1RA H 0.3082 0.1686 0.2551 0.043 Uiso 1 1 calc R . .
H1RB H 0.2999 0.1543 0.3065 0.043 Uiso 1 1 calc R . .
C1S C 0.4534(3) 0.3217(5) 0.2452(3) 0.063(2) Uani 0.742(9) 1 d PDU A 1
H1SA H 0.4335 0.3648 0.2496 0.076 Uiso 0.742(9) 1 calc PR A 1
H1SB H 0.4284 0.2865 0.2345 0.076 Uiso 0.742(9) 1 calc PR A 1
C1T C 0.4699(10) 0.2729(14) 0.2461(6) 0.063(2) Uani 0.258(9) 1 d PDU A 2
H1TA H 0.4336 0.2791 0.2349 0.076 Uiso 0.258(9) 1 calc PR A 2
H1TB H 0.4794 0.2238 0.2453 0.076 Uiso 0.258(9) 1 calc PR A 2
C2R C 0.37198(19) 0.1230(2) 0.28401(16) 0.0367(12) Uani 1 1 d . . .
H2RA H 0.3611 0.0769 0.2740 0.044 Uiso 1 1 calc R . .
H2RB H 0.3992 0.1404 0.2635 0.044 Uiso 1 1 calc R . .
C2S C 0.4945(3) 0.3326(5) 0.2124(3) 0.054(2) Uani 0.742(9) 1 d PDU A 1
H2SA H 0.4836 0.3664 0.1899 0.065 Uiso 0.742(9) 1 calc PR A 1
H2SB H 0.5048 0.2893 0.1978 0.065 Uiso 0.742(9) 1 calc PR A 1
C2T C 0.5078(10) 0.3151(16) 0.2225(9) 0.054(2) Uani 0.258(9) 1 d PDU A 2
H2TA H 0.4899 0.3540 0.2079 0.065 Uiso 0.258(9) 1 calc PR A 2
H2TB H 0.5264 0.2878 0.1998 0.065 Uiso 0.258(9) 1 calc PR A 2
C3R C 0.43244(19) 0.0672(2) 0.33084(18) 0.0397(12) Uani 1 1 d . . .
H3RA H 0.4585 0.0722 0.3068 0.048 Uiso 1 1 calc R . .
H3RB H 0.4160 0.0214 0.3283 0.048 Uiso 1 1 calc R . .
C3S C 0.5373(4) 0.3594(6) 0.2410(3) 0.081(3) Uani 0.742(9) 1 d PDU A 1
H3SA H 0.5352 0.4099 0.2432 0.097 Uiso 0.742(9) 1 calc PR A 1
H3SB H 0.5723 0.3468 0.2290 0.097 Uiso 0.742(9) 1 calc PR A 1
C3T C 0.5453(12) 0.340(2) 0.2559(11) 0.081(3) Uani 0.258(9) 1 d PDU A 2
H3TA H 0.5664 0.3791 0.2450 0.097 Uiso 0.258(9) 1 calc PR A 2
H3TB H 0.5692 0.3033 0.2662 0.097 Uiso 0.258(9) 1 calc PR A 2
C4R C 0.4594(2) 0.0739(2) 0.37441(18) 0.0405(12) Uani 1 1 d . . .
H4RA H 0.4329 0.0737 0.3984 0.049 Uiso 1 1 calc R . .
H4RB H 0.4838 0.0350 0.3790 0.049 Uiso 1 1 calc R . .
C4S C 0.5290(4) 0.3262(5) 0.2868(3) 0.075(3) Uani 0.742(9) 1 d PDU A 1
H4SA H 0.5547 0.2889 0.2916 0.090 Uiso 0.742(9) 1 calc PR A 1
H4SB H 0.5333 0.3607 0.3104 0.090 Uiso 0.742(9) 1 calc PR A 1
C4T C 0.5054(12) 0.3619(12) 0.2919(9) 0.075(3) Uani 0.258(9) 1 d PDU A 2
H4TA H 0.5215 0.3667 0.3214 0.090 Uiso 0.258(9) 1 calc PR A 2
H4TB H 0.4851 0.4035 0.2841 0.090 Uiso 0.258(9) 1 calc PR A 2
C5R C 0.52033(19) 0.1441(3) 0.41253(17) 0.0397(12) Uani 1 1 d . . .
H5RA H 0.5495 0.1104 0.4116 0.048 Uiso 1 1 calc R . .
H5RB H 0.4992 0.1356 0.4394 0.048 Uiso 1 1 calc R . .
C6R C 0.54229(19) 0.2158(3) 0.41325(18) 0.0406(12) Uani 1 1 d . . .
H6RA H 0.5684 0.2205 0.4373 0.049 Uiso 1 1 calc R . .
H6RB H 0.5601 0.2260 0.3850 0.049 Uiso 1 1 calc R . .
C7 C 0.3191(3) 0.1914(4) 0.4208(2) 0.0678(19) Uani 1 1 d . A .
H7A H 0.3062 0.1476 0.4083 0.081 Uiso 1 1 calc R . .
H7B H 0.3089 0.2289 0.4007 0.081 Uiso 1 1 calc R . .
C7A C 0.3384(6) 0.1899(12) 0.4945(6) 0.053(3) Uani 0.372(14) 1 d PD B 4
H7AA H 0.3339 0.1443 0.5080 0.064 Uiso 0.372(14) 1 calc PR B 4
H7AB H 0.3381 0.2246 0.5182 0.064 Uiso 0.372(14) 1 calc PR B 4
C7R C 0.5168(2) 0.3301(3) 0.42669(18) 0.0407(12) Uani 1 1 d . . .
H7RA H 0.5344 0.3478 0.3999 0.049 Uiso 1 1 calc R . .
H7RB H 0.5421 0.3322 0.4514 0.049 Uiso 1 1 calc R . .
C8 C 0.2963(3) 0.2027(4) 0.4648(2) 0.073(2) Uani 1 1 d . . .
H8AA H 0.2827 0.1596 0.4775 0.088 Uiso 0.628(14) 1 calc PR B 3
H8AB H 0.2675 0.2369 0.4638 0.088 Uiso 0.628(14) 1 calc PR B 3
H8BC H 0.2834 0.2503 0.4678 0.088 Uiso 0.372(14) 1 calc PR B 4
H8BD H 0.2666 0.1709 0.4702 0.088 Uiso 0.372(14) 1 calc PR B 4
C8R C 0.46874(19) 0.3720(2) 0.43693(16) 0.0370(12) Uani 1 1 d . . .
H8RA H 0.4490 0.3511 0.4616 0.044 Uiso 1 1 calc R . .
H8RB H 0.4793 0.4189 0.4456 0.044 Uiso 1 1 calc R . .
C9 C 0.3444(4) 0.2299(7) 0.4913(4) 0.053(3) Uani 0.628(14) 1 d PD B 3
H9A H 0.3484 0.2800 0.4877 0.064 Uiso 0.628(14) 1 calc PR B 3
H9B H 0.3410 0.2190 0.5229 0.064 Uiso 0.628(14) 1 calc PR B 3
C9R C 0.38887(19) 0.4116(2) 0.40593(17) 0.0376(12) Uani 1 1 d . . .
H9RA H 0.3970 0.4575 0.4178 0.045 Uiso 1 1 calc R . .
H9RB H 0.3664 0.3871 0.4274 0.045 Uiso 1 1 calc R . .
C10 C 0.3890(3) 0.1926(3) 0.47108(19) 0.0592(16) Uani 1 1 d D . .
H10E H 0.4080 0.2357 0.4778 0.071 Uiso 0.372(14) 1 calc PR B 4
H10F H 0.4117 0.1535 0.4795 0.071 Uiso 0.372(14) 1 calc PR B 4
H10C H 0.4226 0.2177 0.4755 0.071 Uiso 0.628(14) 1 calc PR B 3
H10D H 0.3925 0.1462 0.4838 0.071 Uiso 0.628(14) 1 calc PR B 3
C10R C 0.3606(2) 0.4179(2) 0.36271(16) 0.0375(12) Uani 1 1 d . . .
H10G H 0.3298 0.4487 0.3659 0.045 Uiso 1 1 calc R . .
H10H H 0.3846 0.4378 0.3404 0.045 Uiso 1 1 calc R . .
C11R C 0.3201(2) 0.3539(2) 0.30610(16) 0.0365(11) Uani 1 1 d . . .
H11M H 0.3467 0.3675 0.2839 0.044 Uiso 1 1 calc R . .
H11N H 0.2909 0.3876 0.3055 0.044 Uiso 1 1 calc R . .
C12R C 0.29947(19) 0.2841(2) 0.29609(17) 0.0375(12) Uani 1 1 d . . .
H12L H 0.2746 0.2696 0.3194 0.045 Uiso 1 1 calc R . .
H12M H 0.2803 0.2847 0.2677 0.045 Uiso 1 1 calc R . .
O1R O 0.34255(12) 0.23756(15) 0.29380(10) 0.0326(7) Uani 1 1 d . A .
O1S O 0.4759(2) 0.2997(2) 0.28652(16) 0.0774(13) Uani 0.742(9) 1 d PDU A 1
O1T O 0.4759(2) 0.2997(2) 0.28652(16) 0.0774(13) Uani 0.258(9) 1 d PDU A 2
O2 O 0.37578(19) 0.1894(3) 0.42607(15) 0.0905(17) Uani 1 1 d . A .
O2R O 0.39306(12) 0.11894(16) 0.32723(11) 0.0351(8) Uani 1 1 d . A .
O3R O 0.48814(12) 0.13706(16) 0.37468(11) 0.0368(8) Uani 1 1 d . A .
O4R O 0.49972(12) 0.26154(16) 0.41994(11) 0.0361(8) Uani 1 1 d . A .
O5R O 0.43634(12) 0.37451(16) 0.39880(10) 0.0342(8) Uani 1 1 d . A .
O6R O 0.34359(12) 0.35201(15) 0.34900(10) 0.0336(7) Uani 1 1 d . A .
K1 K 0.42185(4) 0.24876(5) 0.35690(3) 0.0354(3) Uani 1 1 d . . .

loop_
_atom_site_aniso_label
_atom_site_aniso_U_11
_atom_site_aniso_U_22
_atom_site_aniso_U_33
_atom_site_aniso_U_23
_atom_site_aniso_U_13
_atom_site_aniso_U_12
C1 0.032(2) 0.021(2) 0.026(2) -0.0082(18) 0.001(2) -0.0010(18)
C2 0.030(2) 0.027(2) 0.030(3) -0.0066(19) 0.002(2) 0.0037(19)
C3 0.030(2) 0.026(2) 0.032(3) -0.0035(19) 0.002(2) 0.0053(19)
C4 0.038(3) 0.020(2) 0.032(3) -0.0021(19) 0.001(2) 0.003(2)
C5 0.029(2) 0.024(2) 0.030(2) 0.0024(19) 0.004(2) -0.0009(18)
C6 0.031(2) 0.020(2) 0.034(3) -0.0029(19) 0.001(2) -0.0016(18)
C11 0.022(2) 0.027(2) 0.023(2) -0.0056(18) -0.0012(18) 0.0036(18)
C11A 0.034(3) 0.027(2) 0.028(3) -0.0041(19) -0.005(2) -0.0065(19)
C11B 0.039(3) 0.036(3) 0.044(3) -0.011(2) -0.005(2) 0.006(2)
C11C 0.035(3) 0.036(3) 0.045(3) 0.012(2) 0.007(2) 0.000(2)
C12 0.023(2) 0.030(2) 0.035(3) -0.008(2) 0.001(2) -0.0028(19)
C12A 0.044(3) 0.026(2) 0.030(3) -0.004(2) -0.004(2) -0.002(2)
C12B 0.046(3) 0.041(3) 0.032(3) -0.007(2) 0.004(2) -0.015(2)
C12C 0.045(3) 0.031(3) 0.043(3) -0.009(2) -0.008(2) 0.008(2)
C13 0.028(2) 0.040(3) 0.033(3) -0.010(2) -0.009(2) 0.003(2)
C13A 0.024(2) 0.035(3) 0.037(3) -0.006(2) 0.008(2) -0.005(2)
C13B 0.045(3) 0.048(3) 0.028(3) -0.003(2) 0.000(2) -0.004(2)
C13C 0.029(2) 0.041(3) 0.025(2) 0.007(2) 0.002(2) 0.001(2)
C14 0.038(3) 0.034(3) 0.026(2) -0.004(2) -0.006(2) 0.006(2)
C14A 0.026(3) 0.039(3) 0.069(4) -0.002(3) 0.007(3) 0.004(2)
C14B 0.057(4) 0.047(3) 0.038(3) -0.002(2) 0.016(3) -0.011(3)
C14C 0.050(3) 0.044(3) 0.033(3) -0.002(2) -0.011(2) -0.003(2)
C15 0.030(2) 0.025(2) 0.024(2) -0.0026(18) -0.0006(19) 0.0030(19)
C15A 0.029(3) 0.068(4) 0.049(3) -0.028(3) 0.017(2) -0.006(3)
C15B 0.062(4) 0.051(3) 0.034(3) -0.010(3) 0.012(3) -0.007(3)
C15C 0.050(3) 0.050(3) 0.041(3) 0.006(3) -0.005(3) 0.014(3)
C16 0.019(2) 0.026(2) 0.025(2) -0.0067(18) 0.0024(18) 0.0044(17)
C16A 0.031(3) 0.046(3) 0.038(3) -0.003(2) 0.006(2) -0.009(2)
C16B 0.056(4) 0.067(4) 0.033(3) 0.003(3) -0.011(3) 0.008(3)
C16C 0.029(3) 0.077(4) 0.035(3) 0.011(3) -0.007(2) -0.011(3)
C31 0.025(2) 0.035(2) 0.026(2) 0.006(2) -0.0004(19) 0.0018(19)
C32 0.030(3) 0.050(3) 0.040(3) -0.002(2) -0.002(2) 0.005(2)
C33 0.023(3) 0.068(4) 0.066(4) -0.002(3) -0.002(3) 0.008(3)
C34 0.030(3) 0.063(4) 0.056(4) -0.001(3) -0.014(3) -0.005(3)
C35 0.037(3) 0.045(3) 0.034(3) 0.003(2) -0.008(2) -0.004(2)
C36 0.028(2) 0.037(3) 0.020(2) 0.0067(19) -0.0024(19) -0.003(2)
C51 0.018(2) 0.030(2) 0.023(2) -0.0029(18) -0.0004(18) -0.0029(18)
C52 0.027(2) 0.029(2) 0.025(2) 0.0025(19) -0.0034(19) -0.0028(19)
C53 0.034(3) 0.043(3) 0.021(2) 0.001(2) 0.001(2) -0.010(2)
C54 0.026(2) 0.036(3) 0.023(2) -0.006(2) 0.0072(19) -0.005(2)
C55 0.025(2) 0.029(2) 0.024(2) -0.0053(19) 0.0039(19) -0.0009(18)
C56 0.019(2) 0.026(2) 0.023(2) -0.0017(18) -0.0008(17) -0.0056(17)
N1 0.0231(18) 0.0221(18) 0.0234(19) -0.0074(15) 0.0032(15) -0.0013(15)
N3 0.0244(19) 0.0266(19) 0.025(2) -0.0018(15) -0.0003(16) 0.0034(15)
N5 0.0269(19) 0.0192(18) 0.029(2) 0.0019(15) 0.0081(16) -0.0007(15)
N11 0.0201(18) 0.0269(19) 0.0195(18) -0.0034(15) 0.0018(14) -0.0010(15)
N33 0.028(2) 0.033(2) 0.025(2) -0.0030(16) 0.0043(16) -0.0046(16)
N55 0.0218(18) 0.0254(18) 0.0230(19) -0.0020(15) 0.0050(15) 0.0009(14)
Si1 0.0238(6) 0.0225(6) 0.0221(6) -0.0020(5) 0.0012(5) -0.0013(5)
Si3 0.0387(8) 0.0364(7) 0.0275(7) -0.0041(6) 0.0011(6) -0.0058(6)
Si5 0.0262(6) 0.0255(6) 0.0258(6) 0.0005(5) 0.0029(5) 0.0015(5)
Fe1 0.0208(3) 0.0233(3) 0.0217(3) -0.0024(2) 0.0021(2) -0.0014(2)
Fe2 0.0251(3) 0.0241(3) 0.0241(3) -0.0029(3) 0.0045(3) -0.0017(3)
Fe3 0.0219(3) 0.0234(3) 0.0234(3) -0.0022(3) 0.0055(3) -0.0005(2)
C10S 0.123(4) 0.161(5) 0.159(5) -0.016(5) 0.002(4) -0.008(4)
C11S 0.123(4) 0.161(5) 0.159(5) -0.016(5) 0.002(4) -0.008(4)
C12S 0.123(4) 0.161(5) 0.159(5) -0.016(5) 0.002(4) -0.008(4)
C13S 0.123(4) 0.161(5) 0.159(5) -0.016(5) 0.002(4) -0.008(4)
O10S 0.112(5) 0.114(5) 0.145(5) 0.018(4) 0.003(4) -0.018(4)
C1R 0.037(3) 0.042(3) 0.029(3) -0.005(2) -0.006(2) -0.008(2)
C1S 0.056(5) 0.070(6) 0.064(4) -0.001(4) 0.009(3) -0.002(4)
C1T 0.056(5) 0.070(6) 0.064(4) -0.001(4) 0.009(3) -0.002(4)
C2R 0.039(3) 0.039(3) 0.032(3) -0.009(2) 0.007(2) -0.006(2)
C2S 0.055(5) 0.049(6) 0.059(4) 0.001(4) -0.003(4) -0.001(4)
C2T 0.055(5) 0.049(6) 0.059(4) 0.001(4) -0.003(4) -0.001(4)
C3R 0.031(3) 0.035(3) 0.053(3) -0.010(2) 0.006(2) 0.001(2)
C3S 0.071(5) 0.106(8) 0.066(6) 0.029(5) -0.021(4) -0.036(5)
C3T 0.071(5) 0.106(8) 0.066(6) 0.029(5) -0.021(4) -0.036(5)
C4R 0.034(3) 0.029(3) 0.058(3) 0.000(2) 0.006(2) 0.004(2)
C4S 0.097(6) 0.063(6) 0.065(5) 0.006(4) -0.024(5) -0.017(5)
C4T 0.097(6) 0.063(6) 0.065(5) 0.006(4) -0.024(5) -0.017(5)
C5R 0.032(3) 0.043(3) 0.044(3) -0.001(2) -0.003(2) 0.009(2)
C6R 0.030(3) 0.052(3) 0.040(3) -0.005(2) -0.004(2) 0.009(2)
C7 0.061(4) 0.098(5) 0.044(4) 0.002(3) 0.011(3) -0.016(4)
C7A 0.055(5) 0.063(7) 0.042(4) -0.005(6) 0.007(4) -0.011(6)
C7R 0.038(3) 0.040(3) 0.044(3) -0.004(2) -0.011(2) -0.005(2)
C8 0.069(4) 0.085(5) 0.066(5) -0.024(4) 0.018(4) -0.016(4)
C8R 0.042(3) 0.035(3) 0.034(3) -0.006(2) -0.011(2) -0.001(2)
C9 0.055(5) 0.063(7) 0.042(4) -0.005(6) 0.007(4) -0.011(6)
C9R 0.040(3) 0.032(3) 0.040(3) -0.006(2) -0.002(2) 0.002(2)
C10 0.072(4) 0.058(4) 0.048(4) 0.002(3) 0.017(3) 0.002(3)
C10R 0.043(3) 0.032(3) 0.038(3) 0.001(2) -0.007(2) 0.002(2)
C11R 0.039(3) 0.039(3) 0.032(3) 0.004(2) -0.012(2) 0.005(2)
C12R 0.033(3) 0.043(3) 0.036(3) 0.004(2) -0.014(2) -0.002(2)
O1R 0.0317(17) 0.0319(17) 0.0342(18) -0.0009(14) -0.0037(14) -0.0030(14)
O1S 0.090(3) 0.073(3) 0.069(3) 0.010(2) 0.004(3) -0.028(3)
O1T 0.090(3) 0.073(3) 0.069(3) 0.010(2) 0.004(3) -0.028(3)
O2 0.064(3) 0.162(5) 0.045(3) -0.011(3) 0.006(2) -0.020(3)
O2R 0.0326(18) 0.0365(18) 0.036(2) -0.0068(15) 0.0002(15) 0.0029(15)
O3R 0.0332(18) 0.0372(19) 0.040(2) 0.0003(15) -0.0021(15) 0.0001(15)
O4R 0.0294(17) 0.0385(19) 0.040(2) -0.0055(15) -0.0051(15) 0.0014(14)
O5R 0.0358(18) 0.0367(18) 0.0300(18) -0.0063(14) -0.0079(14) 0.0024(15)
O6R 0.0357(18) 0.0314(17) 0.0338(18) 0.0008(14) -0.0082(15) -0.0016(14)
K1 0.0370(6) 0.0317(5) 0.0375(6) -0.0046(4) -0.0136(5) 0.0022(4)

loop_
_atom_type_symbol
_atom_type_description
_atom_type_scat_dispersion_real
_atom_type_scat_dispersion_imag
_atom_type_scat_source
C C 0.0033 0.0016 'International Tables Vol C Tables 4.2.6.8 and 6.1.1.4'
H H 0.0000 0.0000 'International Tables Vol C Tables 4.2.6.8 and 6.1.1.4'
Fe Fe 0.3463 0.8444 'International Tables Vol C Tables 4.2.6.8 and 6.1.1.4'
K K 0.2009 0.2494 'International Tables Vol C Tables 4.2.6.8 and 6.1.1.4'
N N 0.0061 0.0033 'International Tables Vol C Tables 4.2.6.8 and 6.1.1.4'
O O 0.0106 0.0060 'International Tables Vol C Tables 4.2.6.8 and 6.1.1.4'
Si Si 0.0817 0.0704 'International Tables Vol C Tables 4.2.6.8 and 6.1.1.4'

loop_
_geom_angle_atom_site_label_1
_geom_angle_atom_site_label_2
_geom_angle_atom_site_label_3
_geom_angle
N1 C1 C6 113.8(3)
N1 C1 C2 112.0(3)
C6 C1 C2 109.9(4)
C3 C2 C1 115.0(4)
N3 C3 C4 111.5(3)
N3 C3 C2 113.8(4)
C4 C3 C2 108.3(4)
C3 C4 C5 115.8(4)
N5 C5 C6 111.2(3)
N5 C5 C4 113.4(4)
C6 C5 C4 108.7(4)
C1 C6 C5 114.9(4)
C12 C11 N1 123.8(4)
C12 C11 C16 119.5(4)
N1 C11 C16 116.7(4)
C13 C12 C11 122.2(4)
C14 C13 C12 118.9(4)
C15A C13A C14A 108.4(4)
C15A C13A C16A 109.3(4)
C14A C13A C16A 109.1(4)
C15A C13A Si1 109.8(3)
C14A C13A Si1 109.6(3)
C16A C13A Si1 110.5(3)
C14B C13B C15B 107.9(4)
C14B C13B C16B 111.3(5)
C15B C13B C16B 110.1(4)
C14B C13B Si3 108.5(3)
C15B C13B Si3 109.6(4)
C16B C13B Si3 109.5(4)
C16C C13C C14C 108.3(4)
C16C C13C C15C 108.7(4)
C14C C13C C15C 109.2(4)
C16C C13C Si5 111.2(3)
C14C C13C Si5 109.2(3)
C15C C13C Si5 110.2(3)
C13 C14 C15 120.4(4)
C14 C15 C16 122.1(4)
N11 C16 C15 124.4(4)
N11 C16 C11 118.7(4)
C15 C16 C11 116.9(4)
C32 C31 N3 123.7(4)
C32 C31 C36 120.0(4)
N3 C31 C36 116.2(4)
C33 C32 C31 120.7(5)
C34 C33 C32 120.4(5)
C35 C34 C33 120.3(5)
C34 C35 C36 121.7(5)
N33 C36 C35 124.4(4)
N33 C36 C31 118.7(4)
C35 C36 C31 116.9(4)
C52 C51 N5 123.5(4)
C52 C51 C56 120.3(4)
N5 C51 C56 116.0(4)
C51 C52 C53 121.2(4)
C54 C53 C52 119.3(4)
C53 C54 C55 120.7(4)
C54 C55 C56 121.7(4)
N55 C56 C55 124.9(4)
N55 C56 C51 118.4(4)
C55 C56 C51 116.8(4)
C11 N1 C1 116.9(3)
C11 N1 Fe3 118.7(3)
C1 N1 Fe3 116.1(3)
C11 N1 Fe1 107.1(3)
C1 N1 Fe1 115.9(3)
Fe3 N1 Fe1 74.15(11)
C31 N3 C3 119.0(3)
C31 N3 Fe1 112.5(3)
C3 N3 Fe1 116.8(3)
C31 N3 Fe2 107.6(3)
C3 N3 Fe2 118.9(3)
Fe1 N3 Fe2 73.59(12)
C51 N5 C5 118.5(3)
C51 N5 Fe2 110.4(3)
C5 N5 Fe2 119.1(3)
C51 N5 Fe3 108.3(3)
C5 N5 Fe3 117.6(3)
Fe2 N5 Fe3 74.90(12)
C16 N11 Si1 131.4(3)
C16 N11 Fe1 110.9(3)
Si1 N11 Fe1 117.58(18)
C36 N33 Si3 132.4(3)
C36 N33 Fe2 110.8(3)
Si3 N33 Fe2 116.6(2)
C56 N55 Si5 129.5(3)
C56 N55 Fe3 111.3(3)
Si5 N55 Fe3 119.20(19)
N11 Si1 C12A 115.5(2)
N11 Si1 C11A 105.56(19)
C12A Si1 C11A 106.6(2)
N11 Si1 C13A 112.04(18)
C12A Si1 C13A 108.3(2)
C11A Si1 C13A 108.5(2)
N33 Si3 C12B 114.2(2)
N33 Si3 C11B 107.4(2)
C12B Si3 C11B 107.4(2)
N33 Si3 C13B 111.4(2)
C12B Si3 C13B 109.3(2)
C11B Si3 C13B 106.7(2)
N55 Si5 C12C 115.3(2)
N55 Si5 C11C 105.8(2)
C12C Si5 C11C 106.5(2)
N55 Si5 C13C 111.63(19)
C12C Si5 C13C 108.8(2)
C11C Si5 C13C 108.5(2)
N11 Fe1 N3 155.38(14)
N11 Fe1 N1 86.08(14)
N3 Fe1 N1 101.94(14)
N11 Fe1 Fe2 148.06(10)
N3 Fe1 Fe2 54.07(10)
N1 Fe1 Fe2 100.05(10)
N11 Fe1 Fe3 102.47(10)
N3 Fe1 Fe3 100.69(10)
N1 Fe1 Fe3 51.76(9)
Fe2 Fe1 Fe3 60.54(2)
N33 Fe2 N5 159.63(15)
N33 Fe2 N3 86.40(15)
N5 Fe2 N3 99.77(14)
N33 Fe2 Fe1 99.22(11)
N5 Fe2 Fe1 99.88(10)
N3 Fe2 Fe1 52.34(10)
N33 Fe2 Fe3 144.96(12)
N5 Fe2 Fe3 53.60(10)
N3 Fe2 Fe3 99.14(10)
Fe1 Fe2 Fe3 60.25(3)
N55 Fe3 N1 159.97(15)
N55 Fe3 N5 85.91(14)
N1 Fe3 N5 101.18(14)
N55 Fe3 Fe1 144.19(11)
N1 Fe3 Fe1 54.09(10)
N5 Fe3 Fe1 97.47(10)
N55 Fe3 Fe2 98.27(11)
N1 Fe3 Fe2 100.78(10)
N5 Fe3 Fe2 51.51(10)
Fe1 Fe3 Fe2 59.21(3)
O10S C10S C11S 110.3(10)
O10S C12S C13S 96.8(9)
C10S O10S C12S 107.6(9)
O1R C1R C2R 109.7(4)
O1S C1S C2S 110.8(7)
O2R C2R C1R 109.1(4)
C1S C2S C3S 99.9(8)
C1T C2T C3T 106(2)
O2R C3R C4R 109.0(4)
C2S C3S C4S 106.2(7)
C2T C3T C4T 99(2)
O3R C4R C3R 108.2(4)
O1S C4S C3S 105.8(7)
O3R C5R C6R 108.3(4)
O4R C6R C5R 107.9(4)
O2 C7 C8 106.9(5)
C8 C7A C10 110.0(12)
O4R C7R C8R 107.3(4)
C7A C8 C7 104.9(8)
C7A C8 C9 30.9(8)
C7 C8 C9 102.5(6)
O5R C8R C7R 108.6(4)
C10 C9 C8 102.5(7)
O5R C9R C10R 108.2(4)
O2 C10 C7A 105.1(9)
O2 C10 C9 104.0(6)
C7A C10 C9 31.6(8)
O6R C10R C9R 109.1(4)
O6R C11R C12R 107.9(4)
O1R C12R C11R 109.0(4)
C12R O1R C1R 112.1(3)
C12R O1R K1 118.0(3)
C1R O1R K1 115.5(3)
C4S O1S C1S 105.5(6)
C4S O1S K1 126.5(5)
C1S O1S K1 126.3(4)
C10 O2 C7 110.1(5)
C10 O2 K1 129.8(4)
C7 O2 K1 109.6(4)
C2R O2R C3R 112.0(4)
C2R O2R K1 110.3(3)
C3R O2R K1 115.9(3)
C5R O3R C4R 112.4(4)
C5R O3R K1 115.2(3)
C4R O3R K1 111.3(3)
C6R O4R C7R 112.6(4)
C6R O4R K1 112.8(3)
C7R O4R K1 113.7(3)
C9R O5R C8R 112.5(3)
C9R O5R K1 114.0(3)
C8R O5R K1 114.7(3)
C10R O6R C11R 111.7(3)
C10R O6R K1 114.0(3)
C11R O6R K1 112.7(3)
O2 K1 O1S 174.56(17)
O2 K1 O4R 78.75(13)
O1S K1 O4R 98.78(13)
O2 K1 O1R 101.13(13)
O1S K1 O1R 81.41(13)
O4R K1 O1R 179.15(10)
O2 K1 O2R 75.26(14)
O1S K1 O2R 102.09(12)
O4R K1 O2R 119.57(10)
O1R K1 O2R 61.14(9)
O2 K1 O5R 94.59(14)
O1S K1 O5R 88.32(13)
O4R K1 O5R 60.64(9)
O1R K1 O5R 118.56(9)
O2R K1 O5R 169.19(10)
O2 K1 O3R 76.83(14)
O1S K1 O3R 97.73(13)
O4R K1 O3R 60.59(10)
O1R K1 O3R 120.21(10)
O2R K1 O3R 60.78(9)
O5R K1 O3R 121.17(10)
O2 K1 O6R 94.00(14)
O1S K1 O6R 91.43(13)
O4R K1 O6R 119.57(10)
O1R K1 O6R 59.59(9)
O2R K1 O6R 115.85(10)
O5R K1 O6R 60.34(9)
O3R K1 O6R 170.72(10)

loop_
_geom_bond_atom_site_label_1
_geom_bond_atom_site_label_2
_geom_bond_distance
C1 N1 1.488(5)
C1 C6 1.535(6)
C1 C2 1.542(6)
C2 C3 1.540(6)
C3 N3 1.484(5)
C3 C4 1.534(6)
C4 C5 1.539(6)
C5 N5 1.481(5)
C5 C6 1.537(6)
C11 C12 1.392(6)
C11 N1 1.418(5)
C11 C16 1.436(6)
C11A Si1 1.873(4)
C11B Si3 1.877(5)
C11C Si5 1.882(5)
C12 C13 1.390(7)
C12A Si1 1.873(5)
C12B Si3 1.877(5)
C12C Si5 1.881(5)
C13 C14 1.382(7)
C13A C15A 1.524(7)
C13A C14A 1.536(7)
C13A C16A 1.537(6)
C13A Si1 1.899(5)
C13B C14B 1.545(7)
C13B C15B 1.545(7)
C13B C16B 1.556(7)
C13B Si3 1.899(5)
C13C C16C 1.525(7)
C13C C14C 1.539(7)
C13C C15C 1.545(7)
C13C Si5 1.901(5)
C14 C15 1.394(6)
C15 C16 1.407(6)
C16 N11 1.386(5)
C31 C32 1.389(6)
C31 N3 1.420(6)
C31 C36 1.433(6)
C32 C33 1.380(7)
C33 C34 1.374(8)
C34 C35 1.373(7)
C35 C36 1.412(6)
C36 N33 1.393(6)
C51 C52 1.386(6)
C51 N5 1.422(5)
C51 C56 1.434(6)
C52 C53 1.386(6)
C53 C54 1.378(6)
C54 C55 1.390(6)
C55 C56 1.399(6)
C56 N55 1.397(5)
N1 Fe3 2.002(3)
N1 Fe1 2.065(3)
N3 Fe1 2.002(4)
N3 Fe2 2.048(3)
N5 Fe2 1.994(3)
N5 Fe3 2.050(3)
N11 Si1 1.718(3)
N11 Fe1 1.946(3)
N33 Si3 1.732(4)
N33 Fe2 1.938(4)
N55 Si5 1.717(4)
N55 Fe3 1.944(3)
Fe1 Fe2 2.4264(9)
Fe1 Fe3 2.4521(9)
Fe2 Fe3 2.4592(9)
C10S O10S 1.426(10)
C10S C11S 1.607(13)
C12S O10S 1.442(11)
C12S C13S 1.557(13)
C1R O1R 1.424(5)
C1R C2R 1.486(7)
C1S O1S 1.447(9)
C1S C2S 1.458(11)
C1T C2T 1.457(19)
C2R O2R 1.422(6)
C2S C3S 1.488(11)
C2T C3T 1.474(19)
C3R O2R 1.425(6)
C3R C4R 1.496(7)
C3S C4S 1.550(12)
C3T C4T 1.55(2)
C4R O3R 1.434(6)
C4S O1S 1.441(10)
C5R O3R 1.418(6)
C5R C6R 1.508(7)
C6R O4R 1.416(5)
C7 O2 1.447(8)
C7 C8 1.475(8)
C7A C8 1.42(2)
C7A C10 1.468(14)
C7R O4R 1.423(6)
C7R C8R 1.500(7)
C8 C9 1.554(13)
C8R O5R 1.422(5)
C9 C10 1.480(10)
C9R O5R 1.421(6)
C9R C10R 1.502(7)
C10 O2 1.411(7)
C10R O6R 1.421(6)
C11R O6R 1.435(5)
C11R C12R 1.491(7)
C12R O1R 1.423(6)
O1R K1 2.788(3)
O1S K1 2.730(5)
O2 K1 2.672(5)
O2R K1 2.790(3)
O3R K1 2.807(3)
O4R K1 2.763(3)
O5R K1 2.793(3)
O6R K1 2.840(3)

loop_
_geom_torsion_atom_site_label_1
_geom_torsion_atom_site_label_2
_geom_torsion_atom_site_label_3
_geom_torsion_atom_site_label_4
_geom_torsion
N1 C1 C2 C3 75.1(5)
C6 C1 C2 C3 -52.4(5)
C1 C2 C3 N3 -72.1(5)
C1 C2 C3 C4 52.5(5)
N3 C3 C4 C5 72.0(5)
C2 C3 C4 C5 -54.0(5)
C3 C4 C5 N5 -70.2(5)
C3 C4 C5 C6 54.1(5)
N1 C1 C6 C5 -74.2(5)
C2 C1 C6 C5 52.2(5)
N5 C5 C6 C1 73.1(5)
C4 C5 C6 C1 -52.5(5)
N1 C11 C12 C13 180.0(4)
C16 C11 C12 C13 0.9(6)
C11 C12 C13 C14 -0.1(7)
C12 C13 C14 C15 -0.8(7)
C13 C14 C15 C16 0.9(7)
C14 C15 C16 N11 178.9(4)
C14 C15 C16 C11 -0.1(6)
C12 C11 C16 N11 -179.8(4)
N1 C11 C16 N11 1.0(5)
C12 C11 C16 C15 -0.8(6)
N1 C11 C16 C15 -179.9(4)
N3 C31 C32 C33 177.4(5)
C36 C31 C32 C33 0.0(7)
C31 C32 C33 C34 0.3(9)
C32 C33 C34 C35 -0.4(9)
C33 C34 C35 C36 0.2(8)
C34 C35 C36 N33 -180.0(5)
C34 C35 C36 C31 0.2(7)
C32 C31 C36 N33 179.9(4)
N3 C31 C36 N33 2.3(6)
C32 C31 C36 C35 -0.2(6)
N3 C31 C36 C35 -177.8(4)
N5 C51 C52 C53 178.6(4)
C56 C51 C52 C53 2.6(6)
C51 C52 C53 C54 -1.1(7)
C52 C53 C54 C55 -0.6(7)
C53 C54 C55 C56 0.9(7)
C54 C55 C56 N55 -179.9(4)
C54 C55 C56 C51 0.5(6)
C52 C51 C56 N55 178.2(4)
N5 C51 C56 N55 1.9(5)
C52 C51 C56 C55 -2.2(6)
N5 C51 C56 C55 -178.6(4)
C12 C11 N1 C1 43.2(6)
C16 C11 N1 C1 -137.7(4)
C12 C11 N1 Fe3 -103.9(4)
C16 C11 N1 Fe3 75.2(4)
C12 C11 N1 Fe1 175.1(3)
C16 C11 N1 Fe1 -5.8(4)
C6 C1 N1 C11 -129.4(4)
C2 C1 N1 C11 105.2(4)
C6 C1 N1 Fe3 18.6(4)
C2 C1 N1 Fe3 -106.8(3)
C6 C1 N1 Fe1 102.8(4)
C2 C1 N1 Fe1 -22.5(4)
C32 C31 N3 C3 38.8(6)
C36 C31 N3 C3 -143.7(4)
C32 C31 N3 Fe1 -103.0(5)
C36 C31 N3 Fe1 74.4(4)
C32 C31 N3 Fe2 177.9(4)
C36 C31 N3 Fe2 -4.7(4)
C4 C3 N3 C31 113.3(4)
C2 C3 N3 C31 -123.8(4)
C4 C3 N3 Fe1 -106.4(4)
C2 C3 N3 Fe1 16.5(5)
C4 C3 N3 Fe2 -21.2(5)
C2 C3 N3 Fe2 101.7(4)
C52 C51 N5 C5 43.2(6)
C56 C51 N5 C5 -140.6(4)
C52 C51 N5 Fe2 -99.3(4)
C56 C51 N5 Fe2 76.9(4)
C52 C51 N5 Fe3 -179.5(3)
C56 C51 N5 Fe3 -3.3(4)
C6 C5 N5 C51 114.5(4)
C4 C5 N5 C51 -122.5(4)
C6 C5 N5 Fe2 -106.2(4)
C4 C5 N5 Fe2 16.7(5)
C6 C5 N5 Fe3 -18.9(4)
C4 C5 N5 Fe3 104.1(4)
C15 C16 N11 Si1 1.5(6)
C11 C16 N11 Si1 -179.5(3)
C15 C16 N11 Fe1 -174.2(3)
C11 C16 N11 Fe1 4.8(4)
C35 C36 N33 Si3 7.9(7)
C31 C36 N33 Si3 -172.3(3)
C35 C36 N33 Fe2 -178.3(4)
C31 C36 N33 Fe2 1.5(5)
C55 C56 N55 Si5 3.5(6)
C51 C56 N55 Si5 -177.0(3)
C55 C56 N55 Fe3 -178.8(3)
C51 C56 N55 Fe3 0.8(4)
C16 N11 Si1 C12A 41.6(4)
Fe1 N11 Si1 C12A -142.9(2)
C16 N11 Si1 C11A 159.0(4)
Fe1 N11 Si1 C11A -25.5(3)
C16 N11 Si1 C13A -83.1(4)
Fe1 N11 Si1 C13A 92.4(2)
C15A C13A Si1 N11 55.9(4)
C14A C13A Si1 N11 -63.2(4)
C16A C13A Si1 N11 176.5(3)
C15A C13A Si1 C12A -72.7(4)
C14A C13A Si1 C12A 168.3(3)
C16A C13A Si1 C12A 48.0(4)
C15A C13A Si1 C11A 172.0(3)
C14A C13A Si1 C11A 53.0(4)
C16A C13A Si1 C11A -67.3(4)
C36 N33 Si3 C12B 36.0(5)
Fe2 N33 Si3 C12B -137.5(2)
C36 N33 Si3 C11B 155.0(4)
Fe2 N33 Si3 C11B -18.5(3)
C36 N33 Si3 C13B -88.5(4)
Fe2 N33 Si3 C13B 98.0(3)
C14B C13B Si3 N33 -61.1(4)
C15B C13B Si3 N33 -178.7(3)
C16B C13B Si3 N33 60.5(4)
C14B C13B Si3 C12B 171.7(4)
C15B C13B Si3 C12B 54.1(4)
C16B C13B Si3 C12B -66.7(4)
C14B C13B Si3 C11B 55.9(4)
C15B C13B Si3 C11B -61.7(4)
C16B C13B Si3 C11B 177.4(4)
C56 N55 Si5 C12C 39.5(4)
Fe3 N55 Si5 C12C -138.1(2)
C56 N55 Si5 C11C 157.0(4)
Fe3 N55 Si5 C11C -20.6(3)
C56 N55 Si5 C13C -85.2(4)
Fe3 N55 Si5 C13C 97.2(2)
C16C C13C Si5 N55 63.0(4)
C14C C13C Si5 N55 -56.5(4)
C15C C13C Si5 N55 -176.5(3)
C16C C13C Si5 C12C -65.3(4)
C14C C13C Si5 C12C 175.2(3)
C15C C13C Si5 C12C 55.2(4)
C16C C13C Si5 C11C 179.1(4)
C14C C13C Si5 C11C 59.7(4)
C15C C13C Si5 C11C -60.3(4)
C16 N11 Fe1 N3 104.1(4)
Si1 N11 Fe1 N3 -72.2(4)
C16 N11 Fe1 N1 -6.2(3)
Si1 N11 Fe1 N1 177.4(2)
C16 N11 Fe1 Fe2 -109.0(3)
Si1 N11 Fe1 Fe2 74.7(3)
C16 N11 Fe1 Fe3 -55.6(3)
Si1 N11 Fe1 Fe3 127.97(17)
C31 N3 Fe1 N11 56.4(5)
C3 N3 Fe1 N11 -86.4(4)
Fe2 N3 Fe1 N11 159.1(3)
C31 N3 Fe1 N1 163.5(3)
C3 N3 Fe1 N1 20.7(3)
Fe2 N3 Fe1 N1 -93.84(12)
C31 N3 Fe1 Fe2 -102.7(3)
C3 N3 Fe1 Fe2 114.5(3)
C31 N3 Fe1 Fe3 -143.7(3)
C3 N3 Fe1 Fe3 73.5(3)
Fe2 N3 Fe1 Fe3 -40.99(9)
C11 N1 Fe1 N11 6.6(3)
C1 N1 Fe1 N11 139.0(3)
Fe3 N1 Fe1 N11 -109.25(13)
C11 N1 Fe1 N3 -149.9(2)
C1 N1 Fe1 N3 -17.5(3)
Fe3 N1 Fe1 N3 94.28(13)
C11 N1 Fe1 Fe2 155.0(2)
C1 N1 Fe1 Fe2 -72.6(3)
Fe3 N1 Fe1 Fe2 39.15(9)
C11 N1 Fe1 Fe3 115.8(3)
C1 N1 Fe1 Fe3 -111.7(3)
C36 N33 Fe2 N5 105.3(5)
Si3 N33 Fe2 N5 -79.8(5)
C36 N33 Fe2 N3 -3.3(3)
Si3 N33 Fe2 N3 171.6(2)
C36 N33 Fe2 Fe1 -54.2(3)
Si3 N33 Fe2 Fe1 120.71(19)
C36 N33 Fe2 Fe3 -104.1(3)
Si3 N33 Fe2 Fe3 70.8(3)
C51 N5 Fe2 N33 55.2(5)
C5 N5 Fe2 N33 -87.1(5)
Fe3 N5 Fe2 N33 159.5(4)
C51 N5 Fe2 N3 161.5(3)
C5 N5 Fe2 N3 19.3(3)
Fe3 N5 Fe2 N3 -94.21(13)
C51 N5 Fe2 Fe1 -145.3(3)
C5 N5 Fe2 Fe1 72.4(3)
Fe3 N5 Fe2 Fe1 -41.03(9)
C51 N5 Fe2 Fe3 -104.3(3)
C5 N5 Fe2 Fe3 113.5(3)
C31 N3 Fe2 N33 4.4(3)
C3 N3 Fe2 N33 143.5(3)
Fe1 N3 Fe2 N33 -104.56(14)
C31 N3 Fe2 N5 -156.1(3)
C3 N3 Fe2 N5 -16.9(3)
Fe1 N3 Fe2 N5 95.00(13)
C31 N3 Fe2 Fe1 108.9(3)
C3 N3 Fe2 Fe1 -111.9(3)
C31 N3 Fe2 Fe3 149.5(2)
C3 N3 Fe2 Fe3 -71.3(3)
Fe1 N3 Fe2 Fe3 40.61(9)
N11 Fe1 Fe2 N33 -85.5(2)
N3 Fe1 Fe2 N33 78.13(17)
N1 Fe1 Fe2 N33 175.67(15)
Fe3 Fe1 Fe2 N33 -149.61(12)
N11 Fe1 Fe2 N5 101.6(2)
N3 Fe1 Fe2 N5 -94.77(16)
N1 Fe1 Fe2 N5 2.77(14)
Fe3 Fe1 Fe2 N5 37.48(10)
N11 Fe1 Fe2 N3 -163.7(2)
N1 Fe1 Fe2 N3 97.54(16)
Fe3 Fe1 Fe2 N3 132.25(13)
N11 Fe1 Fe2 Fe3 64.07(19)
N3 Fe1 Fe2 Fe3 -132.25(13)
N1 Fe1 Fe2 Fe3 -34.71(10)
C56 N55 Fe3 N1 109.7(4)
Si5 N55 Fe3 N1 -72.3(5)
C56 N55 Fe3 N5 -2.1(3)
Si5 N55 Fe3 N5 175.9(2)
C56 N55 Fe3 Fe1 -99.2(3)
Si5 N55 Fe3 Fe1 78.8(3)
C56 N55 Fe3 Fe2 -52.2(3)
Si5 N55 Fe3 Fe2 125.79(19)
C11 N1 Fe3 N55 58.4(6)
C1 N1 Fe3 N55 -88.9(5)
Fe1 N1 Fe3 N55 159.6(4)
C11 N1 Fe3 N5 167.7(3)
C1 N1 Fe3 N5 20.3(3)
Fe1 N1 Fe3 N5 -91.17(13)
C11 N1 Fe3 Fe1 -101.1(3)
C1 N1 Fe3 Fe1 111.5(3)
C11 N1 Fe3 Fe2 -139.7(3)
C1 N1 Fe3 Fe2 72.9(3)
Fe1 N1 Fe3 Fe2 -38.64(9)
C51 N5 Fe3 N55 3.0(3)
C5 N5 Fe3 N55 140.7(3)
Fe2 N5 Fe3 N55 -103.96(13)
C51 N5 Fe3 N1 -158.1(3)
C5 N5 Fe3 N1 -20.4(3)
Fe2 N5 Fe3 N1 94.95(13)
C51 N5 Fe3 Fe1 147.1(2)
C5 N5 Fe3 Fe1 -75.1(3)
Fe2 N5 Fe3 Fe1 40.19(9)
C51 N5 Fe3 Fe2 106.9(3)
C5 N5 Fe3 Fe2 -115.3(3)
N11 Fe1 Fe3 N55 -93.5(2)
N3 Fe1 Fe3 N55 94.9(2)
N1 Fe1 Fe3 N55 -168.2(2)
Fe2 Fe1 Fe3 N55 57.35(18)
N11 Fe1 Fe3 N1 74.72(16)
N3 Fe1 Fe3 N1 -96.86(16)
Fe2 Fe1 Fe3 N1 -134.44(13)
N11 Fe1 Fe3 N5 173.15(14)
N3 Fe1 Fe3 N5 1.57(14)
N1 Fe1 Fe3 N5 98.43(16)
Fe2 Fe1 Fe3 N5 -36.01(10)
N11 Fe1 Fe3 Fe2 -150.84(10)
N3 Fe1 Fe3 Fe2 37.59(10)
N1 Fe1 Fe3 Fe2 134.44(13)
N33 Fe2 Fe3 N55 -89.7(2)
N5 Fe2 Fe3 N55 78.01(16)
N3 Fe2 Fe3 N55 173.45(14)
Fe1 Fe2 Fe3 N55 -150.14(11)
N33 Fe2 Fe3 N1 96.5(2)
N5 Fe2 Fe3 N1 -95.79(16)
N3 Fe2 Fe3 N1 -0.34(14)
Fe1 Fe2 Fe3 N1 36.06(10)
N33 Fe2 Fe3 N5 -167.7(2)
N3 Fe2 Fe3 N5 95.44(16)
Fe1 Fe2 Fe3 N5 131.85(12)
N33 Fe2 Fe3 Fe1 60.42(19)
N5 Fe2 Fe3 Fe1 -131.85(12)
N3 Fe2 Fe3 Fe1 -36.41(10)
C11S C10S O10S C12S 174.4(9)
C13S C12S O10S C10S -178.7(9)
O1R C1R C2R O2R 66.0(5)
O1S C1S C2S C3S -34.9(10)
C1S C2S C3S C4S 29.8(12)
C1T C2T C3T C4T -46(3)
O2R C3R C4R O3R -66.6(5)
C2S C3S C4S O1S -16.2(13)
O3R C5R C6R O4R 66.7(5)
C10 C7A C8 C7 17.9(18)
C10 C7A C8 C9 -71.6(14)
O2 C7 C8 C7A -14.0(13)
O2 C7 C8 C9 17.7(9)
O4R C7R C8R O5R -66.9(5)
C7A C8 C9 C10 64.9(13)
C7 C8 C9 C10 -33.4(10)
C8 C7A C10 O2 -14.8(18)
C8 C7A C10 C9 78(2)
C8 C9 C10 O2 36.9(9)
C8 C9 C10 C7A -59.1(18)
O5R C9R C10R O6R 66.9(5)
O6R C11R C12R O1R -64.2(5)
C11R C12R O1R C1R -179.8(4)
C11R C12R O1R K1 42.3(5)
C2R C1R O1R C12R -177.7(4)
C2R C1R O1R K1 -38.7(4)
C3S C4S O1S C1S -5.0(11)
C3S C4S O1S K1 -170.8(7)
C2S C1S O1S C4S 25.8(10)
C2S C1S O1S K1 -168.3(5)
C7A C10 O2 C7 5.4(12)
C9 C10 O2 C7 -27.2(9)
C7A C10 O2 K1 145.7(11)
C9 C10 O2 K1 113.1(7)
C8 C7 O2 C10 5.3(8)
C8 C7 O2 K1 -143.3(5)
C1R C2R O2R C3R 171.1(4)
C1R C2R O2R K1 -58.2(4)
C4R C3R O2R C2R 170.2(4)
C4R C3R O2R K1 42.4(5)
C6R C5R O3R C4R -171.5(4)
C6R C5R O3R K1 -42.6(4)
C3R C4R O3R C5R -172.6(4)
C3R C4R O3R K1 56.4(4)
C5R C6R O4R C7R 172.6(4)
C5R C6R O4R K1 -57.1(4)
C8R C7R O4R C6R -175.5(4)
C8R C7R O4R K1 54.6(4)
C10R C9R O5R C8R 173.7(4)
C10R C9R O5R K1 -53.5(4)
C7R C8R O5R C9R 178.1(4)
C7R C8R O5R K1 45.7(4)
C9R C10R O6R C11R -175.2(4)
C9R C10R O6R K1 -46.1(4)
C12R C11R O6R C10R -175.3(4)
C12R C11R O6R K1 54.8(4)
C10 O2 K1 O1S 79.9(18)
C7 O2 K1 O1S -139.7(15)
C10 O2 K1 O4R 16.4(5)
C7 O2 K1 O4R 156.9(5)
C10 O2 K1 O1R -162.7(5)
C7 O2 K1 O1R -22.3(5)
C10 O2 K1 O2R 141.4(6)
C7 O2 K1 O2R -78.2(4)
C10 O2 K1 O5R -42.4(6)
C7 O2 K1 O5R 98.0(4)
C10 O2 K1 O3R 78.5(5)
C7 O2 K1 O3R -141.0(5)
C10 O2 K1 O6R -103.0(5)
C7 O2 K1 O6R 37.5(4)
C4S O1S K1 O2 -64.4(18)
C1S O1S K1 O2 132.7(16)
C4S O1S K1 O4R -1.8(7)
C1S O1S K1 O4R -164.7(6)
C4S O1S K1 O1R 177.4(7)
C1S O1S K1 O1R 14.5(6)
C4S O1S K1 O2R -124.7(7)
C1S O1S K1 O2R 72.3(6)
C4S O1S K1 O5R 58.2(7)
C1S O1S K1 O5R -104.8(6)
C4S O1S K1 O3R -63.1(7)
C1S O1S K1 O3R 134.0(6)
C4S O1S K1 O6R 118.4(7)
C1S O1S K1 O6R -44.5(6)
C6R O4R K1 O2 105.9(3)
C7R O4R K1 O2 -124.3(3)
C6R O4R K1 O1S -69.2(3)
C7R O4R K1 O1S 60.6(3)
C6R O4R K1 O1R -172(100)
C7R O4R K1 O1R -43(8)
C6R O4R K1 O2R 40.2(3)
C7R O4R K1 O2R 169.9(3)
C6R O4R K1 O5R -152.2(3)
C7R O4R K1 O5R -22.5(3)
C6R O4R K1 O3R 24.8(3)
C7R O4R K1 O3R 154.6(3)
C6R O4R K1 O6R -165.9(3)
C7R O4R K1 O6R -36.1(3)
C12R O1R K1 O2 77.6(3)
C1R O1R K1 O2 -59.0(3)
C12R O1R K1 O1S -107.3(3)
C1R O1R K1 O1S 116.1(3)
C12R O1R K1 O4R -4(8)
C1R O1R K1 O4R -140(8)
C12R O1R K1 O2R 143.7(3)
C1R O1R K1 O2R 7.2(3)
C12R O1R K1 O5R -24.0(3)
C1R O1R K1 O5R -160.5(3)
C12R O1R K1 O3R 158.7(3)
C1R O1R K1 O3R 22.2(3)
C12R O1R K1 O6R -10.6(3)
C1R O1R K1 O6R -147.1(3)
C2R O2R K1 O2 138.3(3)
C3R O2R K1 O2 -93.2(3)
C2R O2R K1 O1S -46.6(3)
C3R O2R K1 O1S 81.9(3)
C2R O2R K1 O4R -154.2(3)
C3R O2R K1 O4R -25.6(3)
C2R O2R K1 O1R 26.4(3)
C3R O2R K1 O1R 154.9(3)
C2R O2R K1 O5R 117.8(5)
C3R O2R K1 O5R -113.7(6)
C2R O2R K1 O3R -138.8(3)
C3R O2R K1 O3R -10.2(3)
C2R O2R K1 O6R 51.0(3)
C3R O2R K1 O6R 179.5(3)
C9R O5R K1 O2 -70.7(3)
C8R O5R K1 O2 61.0(3)
C9R O5R K1 O1S 113.9(3)
C8R O5R K1 O1S -114.4(3)
C9R O5R K1 O4R -145.0(3)
C8R O5R K1 O4R -13.3(3)
C9R O5R K1 O1R 34.7(3)
C8R O5R K1 O1R 166.4(3)
C9R O5R K1 O2R -50.8(7)
C8R O5R K1 O2R 80.9(6)
C9R O5R K1 O3R -148.0(3)
C8R O5R K1 O3R -16.3(3)
C9R O5R K1 O6R 21.3(3)
C8R O5R K1 O6R 153.0(3)
C5R O3R K1 O2 -73.6(3)
C4R O3R K1 O2 55.9(3)
C5R O3R K1 O1S 106.6(3)
C4R O3R K1 O1S -124.0(3)
C5R O3R K1 O4R 10.8(3)
C4R O3R K1 O4R 140.2(3)
C5R O3R K1 O1R -168.9(3)
C4R O3R K1 O1R -39.5(3)
C5R O3R K1 O2R -153.9(3)
C4R O3R K1 O2R -24.4(3)
C5R O3R K1 O5R 13.8(3)
C4R O3R K1 O5R 143.3(3)
C5R O3R K1 O6R -82.8(7)
C4R O3R K1 O6R 46.6(7)
C10R O6R K1 O2 107.0(3)
C11R O6R K1 O2 -124.3(3)
C10R O6R K1 O1S -73.2(3)
C11R O6R K1 O1S 55.4(3)
C10R O6R K1 O4R 27.7(3)
C11R O6R K1 O4R 156.4(3)
C10R O6R K1 O1R -152.4(3)
C11R O6R K1 O1R -23.7(3)
C10R O6R K1 O2R -177.4(3)
C11R O6R K1 O2R -48.7(3)
C10R O6R K1 O5R 14.0(3)
C11R O6R K1 O5R 142.7(3)
C10R O6R K1 O3R 116.0(6)
C11R O6R K1 O3R -115.3(6)
